data_7017436
loop_
_publ_author_name
'Taouss, Christina'
'Jones, Peter G.'

_publ_section_title
;
 Halogenation of (phosphine chalcogenide)gold(i) halides; some unexpected
 products.
;
_journal_issue 44
_journal_name_full 'Dalton transactions (Cambridge, England : 2003)'
_journal_page_first 11687
_journal_page_last 11689
_journal_paper_doi 10.1039/c1dt11476j
_journal_volume 40
_journal_year 2011
_chemical_formula_sum 'C18 H15 Au Br5 P Se'
_chemical_formula_weight 937.75
_chemical_name_systematic
;
?
;
_space_group_IT_number 2
_symmetry_cell_setting triclinic
_symmetry_space_group_name_Hall '-P 1'
_symmetry_space_group_name_H-M 'P -1'
_atom_sites_solution_hydrogens geom
_atom_sites_solution_primary direct
_atom_sites_solution_secondary difmap
_audit_creation_method SHELXL-97
_cell_angle_alpha 84.594(4)
_cell_angle_beta 76.871(4)
_cell_angle_gamma 62.835(5)
_cell_formula_units_Z 2
_cell_length_a 8.7461(4)
_cell_length_b 9.4386(5)
_cell_length_c 16.4508(7)
_cell_measurement_reflns_used 41477
_cell_measurement_temperature 100(2)
_cell_measurement_theta_max 30.8474
_cell_measurement_theta_min 2.3833
_cell_volume 1176.58(11)
_computing_cell_refinement
;
CrysAlisPro, Oxford Diffraction Ltd.,
Version 1.171.33.41 (release 06-05-2009 CrysAlis171 .NET)
(compiled May 6 2009,17:20:42)
;
_computing_data_collection
;
CrysAlisPro, Oxford Diffraction Ltd.,
Version 1.171.33.41 (release 06-05-2009 CrysAlis171 .NET)
(compiled May 6 2009,17:20:42)
;
_computing_data_reduction
;
CrysAlisPro, Oxford Diffraction Ltd.,
Version 1.171.33.41 (release 06-05-2009 CrysAlis171 .NET)
(compiled May 6 2009,17:20:42)
;
_computing_molecular_graphics 'Bruker XP'
_computing_publication_material SHELXL-97
_computing_structure_refinement 'SHELXL-97 (Sheldrick, 1997)'
_computing_structure_solution 'SHELXS-97 (Sheldrick, 1990)'
_diffrn_ambient_temperature 100(2)
_diffrn_detector_area_resol_mean 16.1419
_diffrn_measured_fraction_theta_full 0.997
_diffrn_measured_fraction_theta_max 0.997
_diffrn_measurement_device_type 'Xcalibur, Eos'
_diffrn_measurement_method '\w scans'
_diffrn_radiation_monochromator graphite
_diffrn_radiation_source 'fine-focus sealed tube'
_diffrn_radiation_type MoK\a
_diffrn_radiation_wavelength 0.71073
_diffrn_reflns_av_R_equivalents 0.0389
_diffrn_reflns_av_sigmaI/netI 0.0281
_diffrn_reflns_limit_h_max 11
_diffrn_reflns_limit_h_min -11
_diffrn_reflns_limit_k_max 12
_diffrn_reflns_limit_k_min -12
_diffrn_reflns_limit_l_max 22
_diffrn_reflns_limit_l_min -22
_diffrn_reflns_number 86646
_diffrn_reflns_theta_full 29.13
_diffrn_reflns_theta_max 29.13
_diffrn_reflns_theta_min 2.43
_exptl_absorpt_coefficient_mu 16.359
_exptl_absorpt_correction_T_max 0.2915
_exptl_absorpt_correction_T_min 0.1384
_exptl_absorpt_correction_type multi-scan
_exptl_absorpt_process_details
;
CrysAlisPro, Oxford Diffraction Ltd.,
Version 1.171.33.41 (release 06-05-2009 CrysAlis171 .NET)
(compiled May 6 2009,17:20:42)
;
_exptl_crystal_colour red
_exptl_crystal_density_diffrn 2.647
_exptl_crystal_density_method 'not measured'
_exptl_crystal_description rhomb
_exptl_crystal_F_000 852
_exptl_crystal_size_max 0.20
_exptl_crystal_size_mid 0.15
_exptl_crystal_size_min 0.10
_refine_diff_density_max 1.186
_refine_diff_density_min -1.243
_refine_diff_density_rms 0.120
_refine_ls_extinction_method none
_refine_ls_goodness_of_fit_ref 0.972
_refine_ls_hydrogen_treatment riding
_refine_ls_matrix_type full
_refine_ls_number_parameters 238
_refine_ls_number_reflns 6278
_refine_ls_number_restraints 0
_refine_ls_restrained_S_all 0.972
_refine_ls_R_factor_all 0.0234
_refine_ls_R_factor_gt 0.0170
_refine_ls_shift/su_max 0.004
_refine_ls_shift/su_mean 0.000
_refine_ls_structure_factor_coef Fsqd
_refine_ls_weighting_details 'calc w=1/[\s^2^(Fo^2^)+(0.0175P)^2^+0.0000P] where P=(Fo^2^+2Fc^2^)/3'
_refine_ls_weighting_scheme calc
_refine_ls_wR_factor_gt 0.0343
_refine_ls_wR_factor_ref 0.0348
_reflns_number_gt 5254
_reflns_number_total 6278
_reflns_threshold_expression >2sigma(I)
_cod_data_source_file c1dt11476j.txt
_cod_data_source_block korea
_cod_original_cell_volume 1176.58(10)
_cod_database_code 7017436

loop_
_symmetry_equiv_pos_as_xyz
'x, y, z'
'-x, -y, -z'

loop_
_atom_site_label
_atom_site_type_symbol
_atom_site_fract_x
_atom_site_fract_y
_atom_site_fract_z
_atom_site_U_iso_or_equiv
_atom_site_adp_type
_atom_site_occupancy
_atom_site_symmetry_multiplicity
_atom_site_calc_flag
_atom_site_refinement_flags
Au1 Au 1.0000 0.0000 1.0000 0.00981(3) Uani 1 2 d S
Au2 Au 1.0000 0.0000 0.5000 0.01291(4) Uani 1 2 d S
Br1 Br 0.44498(4) 0.13547(3) 0.632484(17) 0.01619(6) Uani 1 1 d .
Br2 Br 0.83792(4) -0.15630(3) 0.537491(17) 0.01884(6) Uani 1 1 d .
Br3 Br 0.89552(4) 0.10735(3) 0.641268(17) 0.02037(6) Uani 1 1 d .
Br4 Br 1.06327(4) 0.05131(3) 0.851954(16) 0.01642(6) Uani 1 1 d .
Br5 Br 1.17442(4) -0.28347(3) 0.971606(16) 0.01668(6) Uani 1 1 d .
P P 0.15923(9) 0.47435(8) 0.74404(4) 0.01018(14) Uani 1 1 d .
Se Se 0.14621(4) 0.29917(3) 0.667740(16) 0.01369(6) Uani 1 1 d .
C11 C 0.2571(3) 0.5881(3) 0.68058(16) 0.0110(5) Uani 1 1 d .
C12 C 0.2773(3) 0.5900(3) 0.59396(16) 0.0135(6) Uani 1 1 d .
H12 H 0.2397 0.5301 0.5673 0.016 Uiso 1 1 calc R
C13 C 0.3528(4) 0.6804(3) 0.54750(16) 0.0140(6) Uani 1 1 d .
H13 H 0.3686 0.6814 0.4884 0.017 Uiso 1 1 calc R
C14 C 0.4057(4) 0.7695(3) 0.58623(17) 0.0171(6) Uani 1 1 d .
H14 H 0.4574 0.8311 0.5536 0.020 Uiso 1 1 calc R
C15 C 0.3838(4) 0.7693(3) 0.67229(17) 0.0198(6) Uani 1 1 d .
H15 H 0.4189 0.8316 0.6987 0.024 Uiso 1 1 calc R
C16 C 0.3106(4) 0.6780(3) 0.71966(17) 0.0164(6) Uani 1 1 d .
H16 H 0.2967 0.6764 0.7787 0.020 Uiso 1 1 calc R
C21 C -0.0701(3) 0.5942(3) 0.78407(15) 0.0109(5) Uani 1 1 d .
C22 C -0.1440(4) 0.7585(3) 0.77294(16) 0.0163(6) Uani 1 1 d .
H22 H -0.0723 0.8076 0.7464 0.020 Uiso 1 1 calc R
C23 C -0.3233(4) 0.8499(3) 0.80094(17) 0.0181(6) Uani 1 1 d .
H23 H -0.3744 0.9621 0.7940 0.022 Uiso 1 1 calc R
C24 C -0.4275(4) 0.7781(3) 0.83883(16) 0.0170(6) Uani 1 1 d .
H24 H -0.5502 0.8412 0.8574 0.020 Uiso 1 1 calc R
C25 C -0.3543(4) 0.6142(3) 0.85004(17) 0.0182(6) Uani 1 1 d .
H25 H -0.4268 0.5660 0.8769 0.022 Uiso 1 1 calc R
C26 C -0.1761(4) 0.5212(3) 0.82209(16) 0.0147(6) Uani 1 1 d .
H26 H -0.1260 0.4090 0.8286 0.018 Uiso 1 1 calc R
C31 C 0.2811(3) 0.3800(3) 0.82406(16) 0.0116(5) Uani 1 1 d .
C32 C 0.1988(4) 0.3517(3) 0.90229(16) 0.0145(6) Uani 1 1 d .
H32 H 0.0752 0.3875 0.9150 0.017 Uiso 1 1 calc R
C33 C 0.2963(4) 0.2719(3) 0.96111(17) 0.0181(6) Uani 1 1 d .
H33 H 0.2400 0.2527 1.0145 0.022 Uiso 1 1 calc R
C34 C 0.4758(4) 0.2194(3) 0.94303(17) 0.0201(6) Uani 1 1 d .
H34 H 0.5426 0.1634 0.9839 0.024 Uiso 1 1 calc R
C35 C 0.5599(4) 0.2480(3) 0.86498(17) 0.0184(6) Uani 1 1 d .
H35 H 0.6831 0.2136 0.8531 0.022 Uiso 1 1 calc R
C36 C 0.4629(3) 0.3267(3) 0.80504(17) 0.0141(6) Uani 1 1 d .
H36 H 0.5194 0.3443 0.7513 0.017 Uiso 1 1 calc R

loop_
_atom_site_aniso_label
_atom_site_aniso_U_11
_atom_site_aniso_U_22
_atom_site_aniso_U_33
_atom_site_aniso_U_23
_atom_site_aniso_U_13
_atom_site_aniso_U_12
Au1 0.00743(7) 0.01008(7) 0.01001(8) -0.00048(5) 0.00027(5) -0.00314(5)
Au2 0.01103(7) 0.01555(7) 0.01275(8) -0.00193(6) -0.00252(6) -0.00607(6)
Br1 0.01699(14) 0.01375(13) 0.01500(14) -0.00188(10) 0.00126(11) -0.00622(11)
Br2 0.01831(15) 0.02241(14) 0.01961(15) -0.00175(11) -0.00242(12) -0.01269(12)
Br3 0.02298(16) 0.02728(15) 0.01437(14) -0.00560(11) 0.00021(12) -0.01505(13)
Br4 0.01470(14) 0.01612(13) 0.01083(14) 0.00101(10) 0.00071(11) -0.00216(11)
Br5 0.01607(14) 0.01092(12) 0.01668(15) -0.00152(10) 0.00381(11) -0.00363(11)
P 0.0098(3) 0.0111(3) 0.0097(3) -0.0006(3) -0.0010(3) -0.0051(3)
Se 0.01540(14) 0.01498(13) 0.01364(14) -0.00216(10) -0.00290(11) -0.00893(11)
C11 0.0096(13) 0.0101(12) 0.0122(14) -0.0001(10) -0.0011(10) -0.0041(10)
C12 0.0138(14) 0.0136(13) 0.0122(14) -0.0010(10) -0.0029(11) -0.0051(11)
C13 0.0152(14) 0.0138(13) 0.0080(13) 0.0005(10) 0.0014(11) -0.0041(11)
C14 0.0168(15) 0.0184(14) 0.0150(15) 0.0039(11) 0.0006(12) -0.0094(12)
C15 0.0268(17) 0.0217(15) 0.0184(16) 0.0021(12) -0.0062(13) -0.0169(13)
C16 0.0249(16) 0.0194(14) 0.0091(14) 0.0030(11) -0.0047(12) -0.0137(13)
C21 0.0112(13) 0.0144(13) 0.0061(13) -0.0001(10) -0.0018(10) -0.0047(10)
C22 0.0202(15) 0.0175(14) 0.0122(14) 0.0018(11) -0.0042(12) -0.0093(12)
C23 0.0204(15) 0.0140(13) 0.0150(15) -0.0004(11) -0.0053(12) -0.0025(12)
C24 0.0116(14) 0.0217(15) 0.0118(14) -0.0042(11) -0.0032(11) -0.0013(12)
C25 0.0136(14) 0.0263(15) 0.0155(15) -0.0010(12) -0.0019(12) -0.0100(12)
C26 0.0130(14) 0.0154(13) 0.0149(15) -0.0005(11) -0.0026(11) -0.0057(11)
C31 0.0139(14) 0.0100(12) 0.0120(14) -0.0025(10) -0.0023(11) -0.0061(11)
C32 0.0108(13) 0.0178(14) 0.0154(15) -0.0010(11) -0.0019(11) -0.0070(11)
C33 0.0231(16) 0.0244(15) 0.0086(14) 0.0050(11) -0.0040(12) -0.0126(13)
C34 0.0246(17) 0.0213(15) 0.0159(16) 0.0034(12) -0.0108(13) -0.0091(13)
C35 0.0104(14) 0.0207(14) 0.0229(17) -0.0035(12) -0.0045(12) -0.0047(12)
C36 0.0128(14) 0.0143(13) 0.0140(14) -0.0021(11) -0.0010(11) -0.0054(11)

loop_
_atom_type_symbol
_atom_type_description
_atom_type_scat_dispersion_real
_atom_type_scat_dispersion_imag
_atom_type_scat_source
C C 0.0033 0.0016 'International Tables Vol C Tables 4.2.6.8 and 6.1.1.4'
H H 0.0000 0.0000 'International Tables Vol C Tables 4.2.6.8 and 6.1.1.4'
P P 0.1023 0.0942 'International Tables Vol C Tables 4.2.6.8 and 6.1.1.4'
Se Se -0.0929 2.2259 'International Tables Vol C Tables 4.2.6.8 and 6.1.1.4'
Br Br -0.2901 2.4595 'International Tables Vol C Tables 4.2.6.8 and 6.1.1.4'
Au Au -2.0133 8.8022 'International Tables Vol C Tables 4.2.6.8 and 6.1.1.4'

loop_
_geom_angle_atom_site_label_1
_geom_angle_atom_site_label_2
_geom_angle_atom_site_label_3
_geom_angle
_geom_angle_site_symmetry_1
_geom_angle_site_symmetry_3
Br4 Au1 Br4 180.0 . 2_757
Br4 Au1 Br5 89.635(10) . .
Br4 Au1 Br5 90.365(10) 2_757 .
Br4 Au1 Br5 90.365(10) . 2_757
Br4 Au1 Br5 89.635(10) 2_757 2_757
Br5 Au1 Br5 180.0 . 2_757
Br3 Au2 Br3 180.0 2_756 .
Br3 Au2 Br2 90.517(10) 2_756 .
Br3 Au2 Br2 89.484(10) . .
Br3 Au2 Br2 89.484(10) 2_756 2_756
Br3 Au2 Br2 90.516(10) . 2_756
Br2 Au2 Br2 180.0 . 2_756
C11 P C21 111.46(12) . .
C11 P C31 108.57(12) . .
C21 P C31 113.27(12) . .
C11 P Se 111.30(9) . .
C21 P Se 100.05(9) . .
C31 P Se 112.05(8) . .
P Se Br1 97.10(2) . .
C12 C11 C16 120.3(2) . .
C12 C11 P 121.1(2) . .
C16 C11 P 118.6(2) . .
C13 C12 C11 119.0(2) . .
C12 C13 C14 120.7(2) . .
C13 C14 C15 120.4(3) . .
C16 C15 C14 119.7(3) . .
C15 C16 C11 119.9(2) . .
C22 C21 C26 120.3(2) . .
C22 C21 P 119.8(2) . .
C26 C21 P 119.7(2) . .
C23 C22 C21 119.5(3) . .
C24 C23 C22 120.1(3) . .
C23 C24 C25 120.6(3) . .
C26 C25 C24 120.1(3) . .
C25 C26 C21 119.4(3) . .
C32 C31 C36 120.2(2) . .
C32 C31 P 121.0(2) . .
C36 C31 P 118.7(2) . .
C33 C32 C31 119.9(3) . .
C32 C33 C34 120.3(3) . .
C33 C34 C35 120.4(3) . .
C36 C35 C34 119.7(3) . .
C35 C36 C31 119.5(2) . .

loop_
_geom_bond_atom_site_label_1
_geom_bond_atom_site_label_2
_geom_bond_distance
_geom_bond_site_symmetry_2
Au1 Br4 2.4254(3) .
Au1 Br4 2.4254(3) 2_757
Au1 Br5 2.4267(3) .
Au1 Br5 2.4267(3) 2_757
Au2 Br3 2.4281(3) 2_756
Au2 Br3 2.4282(3) .
Au2 Br2 2.4305(3) .
Au2 Br2 2.4305(3) 2_756
Br1 Se 2.3121(4) .
P C11 1.788(3) .
P C21 1.790(3) .
P C31 1.792(3) .
P Se 2.2250(7) .
C11 C12 1.395(4) .
C11 C16 1.399(4) .
C12 C13 1.382(4) .
C13 C14 1.385(4) .
C14 C15 1.385(4) .
C15 C16 1.382(4) .
C21 C22 1.393(4) .
C21 C26 1.401(4) .
C22 C23 1.388(4) .
C23 C24 1.380(4) .
C24 C25 1.390(4) .
C25 C26 1.383(4) .
C31 C32 1.391(4) .
C31 C36 1.398(4) .
C32 C33 1.372(4) .
C33 C34 1.380(4) .
C34 C35 1.396(4) .
C35 C36 1.382(4) .

loop_
_geom_torsion_atom_site_label_1
_geom_torsion_atom_site_label_2
_geom_torsion_atom_site_label_3
_geom_torsion_atom_site_label_4
_geom_torsion
C11 P Se Br1 68.41(9)
C21 P Se Br1 -173.69(9)
C31 P Se Br1 -53.38(10)
C21 P C11 C12 -95.8(2)
C31 P C11 C12 138.8(2)
Se P C11 C12 15.0(2)
C21 P C11 C16 83.1(2)
C31 P C11 C16 -42.3(2)
Se P C11 C16 -166.14(19)
C16 C11 C12 C13 0.8(4)
P C11 C12 C13 179.7(2)
C11 C12 C13 C14 -0.8(4)
C12 C13 C14 C15 0.0(4)
C13 C14 C15 C16 0.8(4)
C14 C15 C16 C11 -0.8(4)
C12 C11 C16 C15 0.0(4)
P C11 C16 C15 -178.9(2)
C11 P C21 C22 -8.0(3)
C31 P C21 C22 114.8(2)
Se P C21 C22 -125.8(2)
C11 P C21 C26 168.2(2)
C31 P C21 C26 -69.0(2)
Se P C21 C26 50.5(2)
C26 C21 C22 C23 1.0(4)
P C21 C22 C23 177.2(2)
C21 C22 C23 C24 -0.6(4)
C22 C23 C24 C25 0.6(4)
C23 C24 C25 C26 -0.9(4)
C24 C25 C26 C21 1.3(4)
C22 C21 C26 C25 -1.3(4)
P C21 C26 C25 -177.6(2)
C11 P C31 C32 148.2(2)
C21 P C31 C32 23.8(3)
Se P C31 C32 -88.4(2)
C11 P C31 C36 -35.5(2)
C21 P C31 C36 -159.8(2)
Se P C31 C36 87.9(2)
C36 C31 C32 C33 0.4(4)
P C31 C32 C33 176.6(2)
C31 C32 C33 C34 -0.1(4)
C32 C33 C34 C35 0.5(4)
C33 C34 C35 C36 -1.3(4)
C34 C35 C36 C31 1.6(4)
C32 C31 C36 C35 -1.1(4)
P C31 C36 C35 -177.4(2)
